data_7705858
loop_
_publ_author_name
'Nukazawa, Takumi'
'Iwamoto, Takeaki'

_publ_section_title
;
 Interconversion between a planar 1,3-dichlorobicyclo[1.1.0]tetrasilane
 and a (chloro)(chlorosilyl)cyclotrisilene.
;
_journal_issue 46
_journal_name_full 'Dalton transactions (Cambridge, England : 2003)'
_journal_page_first 16728
_journal_page_last 16735
_journal_paper_doi 10.1039/d0dt03408h
_journal_volume 49
_journal_year 2020
_chemical_formula_moiety 'C39 H90 Cl2 N2 Si12, 2(C6 H6)'
_chemical_formula_sum 'C51 H102 Cl2 N2 Si12'
_chemical_formula_weight 1151.32
_chemical_melting_point 353
_chemical_name_systematic (chloro)(chlorosilyl)cyclotrisilene-DMAP
_chemical_properties_physical Air-sensitive,Moisture-sensitive,Oxygen-sensitive
_space_group_crystal_system triclinic
_space_group_IT_number 2
_space_group_name_Hall '-P 1'
_space_group_name_H-M_alt 'P -1'
_atom_sites_solution_hydrogens geom
_audit_creation_method SHELXL-2014/7
_audit_update_record
;
2020-09-19 deposited with the CCDC.	2020-10-27 downloaded from the CCDC.
;
_cell_angle_alpha 89.3640(10)
_cell_angle_beta 85.2090(10)
_cell_angle_gamma 76.7430(10)
_cell_formula_units_Z 2
_cell_length_a 13.5086(3)
_cell_length_b 15.0599(4)
_cell_length_c 16.6833(4)
_cell_measurement_reflns_used 9712
_cell_measurement_temperature 100(2)
_cell_measurement_theta_max 28.94
_cell_measurement_theta_min 2.27
_cell_volume 3291.92(14)
_computing_cell_refinement 'Bruker SAINT'
_computing_data_collection 'Bruker APEX2'
_computing_data_reduction 'Bruker SAINT'
_computing_molecular_graphics 'Bruker SHELXTL'
_computing_publication_material 'Bruker SHELXTL'
_computing_structure_refinement 'SHELXL-2014 (Sheldrick 2014)'
_computing_structure_solution 'SHELXS-97 (Sheldrick 2008)'
_diffrn_ambient_temperature 100(2)
_diffrn_detector_area_resol_mean 8.333
_diffrn_measured_fraction_theta_full 1.000
_diffrn_measured_fraction_theta_max 1.000
_diffrn_measurement_device_type 'Bruker APEXII CCD area detector'
_diffrn_measurement_method 'phi and omega scans'
_diffrn_radiation_monochromator 'Bruker Helios multilayer confocal mirror'
_diffrn_radiation_source 'Bruker TXS fine-focus rotating anode'
_diffrn_radiation_type MoK\a
_diffrn_radiation_wavelength 0.71073
_diffrn_reflns_av_R_equivalents 0.0453
_diffrn_reflns_av_unetI/netI 0.0498
_diffrn_reflns_Laue_measured_fraction_full 1.000
_diffrn_reflns_Laue_measured_fraction_max 1.000
_diffrn_reflns_limit_h_max 17
_diffrn_reflns_limit_h_min -17
_diffrn_reflns_limit_k_max 19
_diffrn_reflns_limit_k_min -19
_diffrn_reflns_limit_l_max 21
_diffrn_reflns_limit_l_min -21
_diffrn_reflns_number 49798
_diffrn_reflns_point_group_measured_fraction_full 1.000
_diffrn_reflns_point_group_measured_fraction_max 1.000
_diffrn_reflns_theta_full 25.242
_diffrn_reflns_theta_max 27.500
_diffrn_reflns_theta_min 1.225
_exptl_absorpt_coefficient_mu 0.350
_exptl_absorpt_correction_T_max 0.7461
_exptl_absorpt_correction_T_min 0.7081
_exptl_absorpt_correction_type empirical
_exptl_absorpt_process_details 'SADABS Sheldrick 1996'
_exptl_crystal_colour red
_exptl_crystal_density_diffrn 1.162
_exptl_crystal_description plate
_exptl_crystal_F_000 1248
_exptl_crystal_recrystallization_method 'Re-crystallisation from solvent: benzene'
_exptl_crystal_size_max 0.100
_exptl_crystal_size_mid 0.100
_exptl_crystal_size_min 0.010
_refine_diff_density_max 0.448
_refine_diff_density_min -0.330
_refine_diff_density_rms 0.060
_refine_ls_extinction_method none
_refine_ls_goodness_of_fit_ref 1.015
_refine_ls_hydrogen_treatment mixed
_refine_ls_matrix_type full
_refine_ls_number_parameters 678
_refine_ls_number_reflns 15123
_refine_ls_number_restraints 12
_refine_ls_restrained_S_all 1.015
_refine_ls_R_factor_all 0.0521
_refine_ls_R_factor_gt 0.0356
_refine_ls_shift/su_max 0.001
_refine_ls_shift/su_mean 0.000
_refine_ls_structure_factor_coef Fsqd
_refine_ls_weighting_details 'w=1/[\s^2^(Fo^2^)+(0.0362P)^2^+1.1232P] where P=(Fo^2^+2Fc^2^)/3'
_refine_ls_weighting_scheme calc
_refine_ls_wR_factor_gt 0.0802
_refine_ls_wR_factor_ref 0.0887
_reflns_Friedel_coverage 0.000
_reflns_number_gt 11884
_reflns_number_total 15123
_reflns_threshold_expression 'I > 2\s(I)'
_cod_data_source_file d0dt03408h2.cif
_cod_data_source_block tn49a_a
_cod_database_code 7705858
_shelx_shelxl_version_number 2014/7
_shelx_space_group_comment
;
The symmetry employed for this shelxl refinement is uniquely defined
by the following loop, which should always be used as a source of
symmetry information in preference to the above space-group names.
They are only intended as comments.
;
_shelx_estimated_absorpt_t_min 0.966
_shelx_estimated_absorpt_t_max 0.997

loop_
_space_group_symop_operation_xyz
'x, y, z'
'-x, -y, -z'

loop_
_atom_site_label
_atom_site_type_symbol
_atom_site_fract_x
_atom_site_fract_y
_atom_site_fract_z
_atom_site_U_iso_or_equiv
_atom_site_adp_type
_atom_site_occupancy
_atom_site_site_symmetry_order
_atom_site_calc_flag
_atom_site_refinement_flags_posn
_atom_site_refinement_flags_adp
_atom_site_refinement_flags_occupancy
_atom_site_disorder_assembly
_atom_site_disorder_group
C1 C 0.6984(2) 0.61387(18) 0.21187(17) 0.0441(7) Uani 1 1 d . . . . .
H1 H 0.6682 0.5628 0.2111 0.052(11) Uiso 0.740(6) 1 calc R . P A 1
H1A H 0.6961 0.5567 0.2357 0.7(4) Uiso 0.260(6) 1 calc R . P A 2
C2A C 0.7680(3) 0.6145(2) 0.2630(2) 0.0372(10) Uani 0.740(6) 1 d . . P A 1
H2A H 0.7826 0.5672 0.3014 0.045 Uiso 0.740(6) 1 calc R U P A 1
C3A C 0.8195(3) 0.6840(2) 0.2604(2) 0.0344(9) Uani 0.740(6) 1 d . . P A 1
H3A H 0.8715 0.6834 0.2956 0.041 Uiso 0.740(6) 1 calc R U P A 1
C4A C 0.7953(5) 0.7541(5) 0.2067(5) 0.0353(13) Uani 0.740(6) 1 d . . P A 1
H4A H 0.8312 0.8016 0.2039 0.042 Uiso 0.740(6) 1 calc R U P A 1
C5A C 0.7178(5) 0.7549(3) 0.1568(3) 0.0534(14) Uani 0.740(6) 1 d . . P A 1
H5A H 0.6991 0.8040 0.1207 0.064 Uiso 0.740(6) 1 calc R U P A 1
C6A C 0.6681(4) 0.6847(3) 0.1595(2) 0.0507(13) Uani 0.740(6) 1 d . . P A 1
H6A H 0.6143 0.6849 0.1262 0.061 Uiso 0.740(6) 1 calc R U P A 1
C2B C 0.7832(8) 0.6654(8) 0.2282(9) 0.045(3) Uani 0.260(6) 1 d . . P A 2
H2B H 0.8450 0.6369 0.2504 0.054 Uiso 0.260(6) 1 calc R U P A 2
C3B C 0.7591(11) 0.7562(16) 0.2073(15) 0.035(4) Uani 0.260(6) 1 d . U P A 2
H3B H 0.8054 0.7925 0.2184 0.042 Uiso 0.260(6) 1 calc R U P A 2
C4B C 0.6742(10) 0.7966(9) 0.1720(8) 0.040(3) Uani 0.260(6) 1 d . U P A 2
H4B H 0.6588 0.8605 0.1627 0.048 Uiso 0.260(6) 1 calc R U P A 2
C5B C 0.6092(8) 0.7425(7) 0.1494(5) 0.031(2) Uani 0.260(6) 1 d . . P A 2
H5B H 0.5493 0.7681 0.1234 0.037 Uiso 0.260(6) 1 calc R U P A 2
C6B C 0.6354(9) 0.6516(8) 0.1665(7) 0.039(3) Uani 0.260(6) 1 d . . P A 2
H6B H 0.6008 0.6134 0.1403 0.047 Uiso 0.260(6) 1 calc R U P A 2
C7 C 0.0606(2) 0.8017(2) 0.2811(2) 0.0566(8) Uani 1 1 d . . . . .
H7 H 0.0625 0.7387 0.2744 0.068 Uiso 1 1 calc R U . . .
C8 C 0.0723(2) 0.8349(3) 0.3547(2) 0.0647(10) Uani 1 1 d . . . . .
H8 H 0.0831 0.7947 0.3991 0.078 Uiso 1 1 calc R U . . .
C9 C 0.04602(18) 0.8602(2) 0.21651(16) 0.0445(7) Uani 1 1 d . . . . .
H9 H 0.0380 0.8375 0.1651 0.053 Uiso 1 1 calc R U . . .
C10 C 0.06857(19) 0.9255(3) 0.36480(17) 0.0584(9) Uani 1 1 d . . . . .
H10 H 0.0759 0.9484 0.4163 0.070 Uiso 1 1 calc R U . . .
C11 C 0.04315(17) 0.95106(18) 0.22661(15) 0.0373(6) Uani 1 1 d . . . . .
H11 H 0.0334 0.9911 0.1821 0.045 Uiso 1 1 calc R U . . .
C12 C 0.05417(17) 0.98391(19) 0.30016(16) 0.0428(6) Uani 1 1 d . . . . .
H12 H 0.0520 1.0469 0.3071 0.051 Uiso 1 1 calc R U . . .
Si1 Si 0.37761(4) 0.43293(3) 0.21235(3) 0.01301(10) Uani 1 1 d . . . . .
Cl1 Cl 0.36671(4) 0.46279(3) 0.08905(3) 0.01886(10) Uani 1 1 d . . . . .
Si2 Si 0.45768(4) 0.30598(3) 0.26911(3) 0.01255(10) Uani 1 1 d . . . . .
Si3 Si 0.60778(4) 0.19545(3) 0.22467(3) 0.01074(10) Uani 1 1 d . . . . .
Si4 Si 0.27617(4) 0.34075(3) 0.26744(3) 0.01140(10) Uani 1 1 d . . . . .
Cl2 Cl 0.54136(3) 0.08043(3) 0.21919(3) 0.01638(9) Uani 1 1 d . . . . .
Si5 Si 0.71435(4) 0.09033(3) 0.06095(3) 0.01566(11) Uani 1 1 d . . . . .
C13 C 0.59329(15) 0.07271(14) 0.02291(12) 0.0242(4) Uani 1 1 d . . . . .
H13 H 0.6010 0.0691 -0.0360 0.036 Uiso 1 1 calc R U . . .
H13A H 0.5367 0.1240 0.0402 0.036 Uiso 1 1 calc R U . . .
H13B H 0.5789 0.0158 0.0446 0.036 Uiso 1 1 calc R U . . .
C14 C 0.80305(16) 0.09638(14) -0.03127(12) 0.0243(4) Uani 1 1 d . . . . .
H14 H 0.8653 0.1118 -0.0153 0.036 Uiso 1 1 calc R U . . .
H14A H 0.7693 0.1433 -0.0674 0.036 Uiso 1 1 calc R U . . .
H14B H 0.8207 0.0372 -0.0591 0.036 Uiso 1 1 calc R U . . .
C15 C 0.78014(16) -0.01860(13) 0.10753(12) 0.0244(4) Uani 1 1 d . . . . .
H15 H 0.7423 -0.0279 0.1585 0.037 Uiso 1 1 calc R U . . .
H15A H 0.8496 -0.0153 0.1176 0.037 Uiso 1 1 calc R U . . .
H15B H 0.7830 -0.0697 0.0709 0.037 Uiso 1 1 calc R U . . .
C16 C 0.57251(14) 0.29943(13) -0.00839(11) 0.0193(4) Uani 1 1 d . . . . .
H16 H 0.5103 0.2920 0.0230 0.029 Uiso 1 1 calc R U . . .
H16A H 0.5961 0.2485 -0.0466 0.029 Uiso 1 1 calc R U . . .
H16B H 0.5580 0.3569 -0.0379 0.029 Uiso 1 1 calc R U . . .
C17 C 0.64081(15) 0.41205(12) 0.11692(11) 0.0177(4) Uani 1 1 d . . . . .
H17 H 0.6176 0.4618 0.0796 0.027 Uiso 1 1 calc R U . . .
H17A H 0.7012 0.4216 0.1412 0.027 Uiso 1 1 calc R U . . .
H17B H 0.5862 0.4110 0.1592 0.027 Uiso 1 1 calc R U . . .
Si6 Si 0.67392(4) 0.30106(3) 0.06099(3) 0.01368(11) Uani 1 1 d . . . . .
C18 C 0.79397(14) 0.31055(13) -0.00195(11) 0.0202(4) Uani 1 1 d . . . . .
H18 H 0.7896 0.3744 -0.0168 0.030 Uiso 1 1 calc R U . . .
H18A H 0.8014 0.2732 -0.0508 0.030 Uiso 1 1 calc R U . . .
H18B H 0.8532 0.2890 0.0291 0.030 Uiso 1 1 calc R U . . .
C19 C 0.69808(13) 0.19589(12) 0.12884(10) 0.0124(3) Uani 1 1 d . . . . .
C20 C 0.80235(13) 0.19218(12) 0.16622(11) 0.0151(4) Uani 1 1 d . . . . .
H20 H 0.8596 0.1635 0.1270 0.018 Uiso 1 1 calc R U . . .
H20A H 0.8087 0.2551 0.1771 0.018 Uiso 1 1 calc R U . . .
C21 C 0.80938(13) 0.13779(13) 0.24457(11) 0.0157(4) Uani 1 1 d . . . . .
H21 H 0.8682 0.1472 0.2723 0.019 Uiso 1 1 calc R U . . .
H21A H 0.8208 0.0719 0.2320 0.019 Uiso 1 1 calc R U . . .
C22 C 0.70896(13) 0.16858(12) 0.30161(10) 0.0120(3) Uani 1 1 d . . . . .
Si7 Si 0.71802(4) 0.27057(3) 0.36558(3) 0.01422(11) Uani 1 1 d . . . . .
C23 C 0.69759(15) 0.38261(13) 0.31304(12) 0.0215(4) Uani 1 1 d . . . . .
H23 H 0.6317 0.3949 0.2897 0.032 Uiso 1 1 calc R U . . .
H23A H 0.7523 0.3807 0.2702 0.032 Uiso 1 1 calc R U . . .
H23B H 0.6980 0.4310 0.3517 0.032 Uiso 1 1 calc R U . . .
C24 C 0.85023(15) 0.25669(15) 0.39955(12) 0.0245(4) Uani 1 1 d . . . . .
H24 H 0.8490 0.3015 0.4420 0.037 Uiso 1 1 calc R U . . .
H24A H 0.8970 0.2664 0.3539 0.037 Uiso 1 1 calc R U . . .
H24B H 0.8734 0.1950 0.4204 0.037 Uiso 1 1 calc R U . . .
C25 C 0.62436(15) 0.28922(14) 0.45652(11) 0.0214(4) Uani 1 1 d . . . . .
H25 H 0.6315 0.3427 0.4866 0.032 Uiso 1 1 calc R U . . .
H25A H 0.6377 0.2353 0.4909 0.032 Uiso 1 1 calc R U . . .
H25B H 0.5549 0.2994 0.4397 0.032 Uiso 1 1 calc R U . . .
Si8 Si 0.69752(4) 0.07114(3) 0.37414(3) 0.01468(11) Uani 1 1 d . . . . .
C26 C 0.78552(15) 0.06193(14) 0.45712(12) 0.0238(4) Uani 1 1 d . . . . .
H26 H 0.7675 0.1182 0.4894 0.036 Uiso 1 1 calc R U . . .
H26A H 0.8562 0.0527 0.4337 0.036 Uiso 1 1 calc R U . . .
H26B H 0.7787 0.0101 0.4914 0.036 Uiso 1 1 calc R U . . .
C27 C 0.56513(14) 0.08229(13) 0.42306(11) 0.0199(4) Uani 1 1 d . . . . .
H27 H 0.5319 0.0402 0.3971 0.030 Uiso 1 1 calc R U . . .
H27A H 0.5257 0.1450 0.4174 0.030 Uiso 1 1 calc R U . . .
H27B H 0.5685 0.0675 0.4803 0.030 Uiso 1 1 calc R U . . .
C28 C 0.73881(15) -0.04481(13) 0.32633(12) 0.0218(4) Uani 1 1 d . . . . .
H28 H 0.7339 -0.0914 0.3670 0.033 Uiso 1 1 calc R U . . .
H28A H 0.8096 -0.0541 0.3032 0.033 Uiso 1 1 calc R U . . .
H28B H 0.6945 -0.0496 0.2837 0.033 Uiso 1 1 calc R U . . .
C29 C 0.26140(15) 0.10204(13) 0.18296(12) 0.0223(4) Uani 1 1 d . . . . .
H29 H 0.2805 0.0538 0.1419 0.033 Uiso 1 1 calc R U . . .
H29A H 0.2089 0.0880 0.2220 0.033 Uiso 1 1 calc R U . . .
H29B H 0.3216 0.1058 0.2106 0.033 Uiso 1 1 calc R U . . .
C30 C 0.31597(15) 0.22736(14) 0.05954(12) 0.0234(4) Uani 1 1 d . . . . .
H30 H 0.3729 0.2380 0.0878 0.035 Uiso 1 1 calc R U . . .
H30A H 0.2917 0.2794 0.0249 0.035 Uiso 1 1 calc R U . . .
H30B H 0.3389 0.1718 0.0266 0.035 Uiso 1 1 calc R U . . .
Si9 Si 0.21034(4) 0.21363(3) 0.13417(3) 0.01556(11) Uani 1 1 d . . . . .
C31 C 0.09707(15) 0.19337(14) 0.08451(13) 0.0253(4) Uani 1 1 d . . . . .
H31 H 0.0694 0.2463 0.0518 0.038 Uiso 1 1 calc R U . . .
H31A H 0.0444 0.1843 0.1258 0.038 Uiso 1 1 calc R U . . .
H31B H 0.1184 0.1390 0.0500 0.038 Uiso 1 1 calc R U . . .
Si10 Si 0.09183(4) 0.41552(4) 0.15021(3) 0.01644(11) Uani 1 1 d . . . . .
C32 C -0.04721(14) 0.41238(14) 0.16023(13) 0.0244(4) Uani 1 1 d . . . . .
H32 H -0.0735 0.4209 0.2168 0.037 Uiso 1 1 calc R U . . .
H32A H -0.0549 0.3533 0.1409 0.037 Uiso 1 1 calc R U . . .
H32B H -0.0856 0.4613 0.1282 0.037 Uiso 1 1 calc R U . . .
C33 C 0.12928(16) 0.41941(14) 0.03952(12) 0.0243(4) Uani 1 1 d . . . . .
H33 H 0.0866 0.4735 0.0163 0.036 Uiso 1 1 calc R U . . .
H33A H 0.1197 0.3644 0.0133 0.036 Uiso 1 1 calc R U . . .
H33B H 0.2011 0.4224 0.0311 0.036 Uiso 1 1 calc R U . . .
C34 C 0.09179(15) 0.53223(13) 0.18838(13) 0.0240(4) Uani 1 1 d . . . . .
H34 H 0.1621 0.5366 0.1942 0.036 Uiso 1 1 calc R U . . .
H34A H 0.0521 0.5429 0.2407 0.036 Uiso 1 1 calc R U . . .
H34B H 0.0611 0.5782 0.1501 0.036 Uiso 1 1 calc R U . . .
C35 C 0.16884(13) 0.31373(12) 0.20693(11) 0.0139(4) Uani 1 1 d . . . . .
C36 C 0.09538(13) 0.29022(12) 0.27780(11) 0.0158(4) Uani 1 1 d . . . . .
H36 H 0.0263 0.2958 0.2596 0.019 Uiso 1 1 calc R U . . .
H36A H 0.1209 0.2267 0.2953 0.019 Uiso 1 1 calc R U . . .
C37 C 0.09047(13) 0.35620(12) 0.34801(11) 0.0154(4) Uani 1 1 d . . . . .
H37 H 0.0471 0.3403 0.3943 0.018 Uiso 1 1 calc R U . . .
H37A H 0.0604 0.4194 0.3317 0.018 Uiso 1 1 calc R U . . .
C38 C 0.20186(13) 0.34892(12) 0.37255(10) 0.0136(4) Uani 1 1 d . . . . .
C39 C 0.29472(15) 0.13196(13) 0.38059(12) 0.0207(4) Uani 1 1 d . . . . .
H39 H 0.3487 0.1411 0.3405 0.031 Uiso 1 1 calc R U . . .
H39A H 0.2415 0.1125 0.3535 0.031 Uiso 1 1 calc R U . . .
H39B H 0.3236 0.0849 0.4186 0.031 Uiso 1 1 calc R U . . .
C40 C 0.33350(14) 0.24887(14) 0.50977(11) 0.0209(4) Uani 1 1 d . . . . .
H40 H 0.3540 0.1899 0.5363 0.031 Uiso 1 1 calc R U . . .
H40A H 0.3029 0.2961 0.5502 0.031 Uiso 1 1 calc R U . . .
H40B H 0.3936 0.2644 0.4812 0.031 Uiso 1 1 calc R U . . .
C41 C 0.15179(16) 0.56323(13) 0.38738(12) 0.0251(4) Uani 1 1 d . . . . .
H41 H 0.1513 0.6134 0.4244 0.038 Uiso 1 1 calc R U . . .
H41A H 0.0818 0.5646 0.3749 0.038 Uiso 1 1 calc R U . . .
H41B H 0.1934 0.5699 0.3376 0.038 Uiso 1 1 calc R U . . .
C42 C 0.12115(15) 0.22082(15) 0.49627(12) 0.0250(5) Uani 1 1 d . . . . .
H42 H 0.1416 0.1725 0.5354 0.037 Uiso 1 1 calc R U . . .
H42A H 0.0762 0.2021 0.4599 0.037 Uiso 1 1 calc R U . . .
H42B H 0.0849 0.2770 0.5246 0.037 Uiso 1 1 calc R U . . .
C43 C 0.12828(16) 0.45254(15) 0.53404(12) 0.0270(5) Uani 1 1 d . . . . .
H43 H 0.1216 0.5109 0.5618 0.040 Uiso 1 1 calc R U . . .
H43A H 0.1618 0.4026 0.5676 0.040 Uiso 1 1 calc R U . . .
H43B H 0.0604 0.4445 0.5240 0.040 Uiso 1 1 calc R U . . .
Si11 Si 0.20704(4) 0.45179(4) 0.43554(3) 0.01756(11) Uani 1 1 d . . . . .
C44 C 0.33827(15) 0.45897(14) 0.46064(12) 0.0242(4) Uani 1 1 d . . . . .
H44 H 0.3896 0.4205 0.4231 0.036 Uiso 1 1 calc R U . . .
H44A H 0.3487 0.4378 0.5157 0.036 Uiso 1 1 calc R U . . .
H44B H 0.3448 0.5224 0.4562 0.036 Uiso 1 1 calc R U . . .
N1 N 0.38552(11) 0.55097(10) 0.24193(9) 0.0143(3) Uani 1 1 d . . . . .
C45 C 0.32888(14) 0.62741(12) 0.20965(11) 0.0172(4) Uani 1 1 d . . . . .
H45 H 0.2829 0.6203 0.1714 0.021 Uiso 1 1 calc R U . . .
C46 C 0.44776(14) 0.56387(12) 0.29836(11) 0.0168(4) Uani 1 1 d . . . . .
H46 H 0.4856 0.5118 0.3239 0.020 Uiso 1 1 calc R U . . .
C47 C 0.45882(14) 0.64763(12) 0.32031(11) 0.0184(4) Uani 1 1 d . . . . .
H47 H 0.5034 0.6527 0.3603 0.022 Uiso 1 1 calc R U . . .
C48 C 0.33444(14) 0.71313(12) 0.22902(11) 0.0177(4) Uani 1 1 d . . . . .
H48 H 0.2914 0.7640 0.2057 0.021 Uiso 1 1 calc R U . . .
C49 C 0.40405(14) 0.72737(12) 0.28384(11) 0.0173(4) Uani 1 1 d . . . . .
C50 C 0.35950(19) 0.89140(14) 0.26011(15) 0.0346(6) Uani 1 1 d . . . . .
H50 H 0.3803 0.8886 0.2023 0.052 Uiso 1 1 calc R U . . .
H50A H 0.3730 0.9465 0.2833 0.052 Uiso 1 1 calc R U . . .
H50B H 0.2864 0.8931 0.2685 0.052 Uiso 1 1 calc R U . . .
N2 N 0.41728(13) 0.81100(11) 0.29903(10) 0.0236(4) Uani 1 1 d . . . . .
C51 C 0.49982(17) 0.82277(14) 0.34635(13) 0.0297(5) Uani 1 1 d . . . . .
H51 H 0.4879 0.8019 0.4014 0.045 Uiso 1 1 calc R U . . .
H51A H 0.5018 0.8874 0.3474 0.045 Uiso 1 1 calc R U . . .
H51B H 0.5650 0.7869 0.3220 0.045 Uiso 1 1 calc R U . . .
Si12 Si 0.23800(4) 0.24163(4) 0.43636(3) 0.01593(11) Uani 1 1 d . . . . .

loop_
_atom_site_aniso_label
_atom_site_aniso_U_11
_atom_site_aniso_U_22
_atom_site_aniso_U_33
_atom_site_aniso_U_23
_atom_site_aniso_U_13
_atom_site_aniso_U_12
C1 0.068(2) 0.0268(13) 0.0406(15) -0.0063(11) 0.0043(14) -0.0192(13)
C2A 0.046(2) 0.0227(18) 0.041(2) 0.0042(15) 0.0049(16) -0.0066(15)
C3A 0.038(2) 0.0301(19) 0.035(2) -0.0012(15) -0.0062(16) -0.0067(15)
C4A 0.050(4) 0.029(2) 0.034(2) -0.0038(16) -0.003(3) -0.024(3)
C5A 0.099(4) 0.043(3) 0.032(2) 0.018(2) -0.025(3) -0.040(3)
C6A 0.080(4) 0.055(3) 0.033(2) 0.005(2) -0.018(2) -0.043(3)
C2B 0.026(6) 0.035(7) 0.069(9) -0.014(6) -0.008(5) 0.004(5)
C3B 0.027(7) 0.031(6) 0.054(7) -0.007(5) -0.004(7) -0.020(6)
C4B 0.054(7) 0.027(5) 0.046(6) -0.002(5) -0.009(5) -0.021(5)
C5B 0.041(6) 0.038(6) 0.021(4) 0.000(4) -0.001(4) -0.022(5)
C6B 0.043(7) 0.028(6) 0.045(7) -0.019(5) 0.018(5) -0.015(5)
C7 0.0339(15) 0.0456(17) 0.084(2) 0.0137(16) 0.0175(15) -0.0047(12)
C8 0.0360(16) 0.086(3) 0.058(2) 0.0430(19) 0.0117(14) 0.0075(16)
C9 0.0271(13) 0.0638(19) 0.0384(15) -0.0056(13) 0.0086(11) -0.0056(12)
C10 0.0244(14) 0.109(3) 0.0334(15) 0.0040(16) -0.0066(11) 0.0043(15)
C11 0.0220(12) 0.0489(16) 0.0355(14) 0.0159(11) 0.0035(10) -0.0001(10)
C12 0.0198(12) 0.0526(16) 0.0526(17) 0.0013(13) -0.0026(11) -0.0019(11)
Si1 0.0125(2) 0.0117(2) 0.0149(2) 0.00233(19) -0.00041(19) -0.00335(19)
Cl1 0.0229(2) 0.0192(2) 0.0144(2) 0.00282(17) -0.00157(17) -0.00472(18)
Si2 0.0096(2) 0.0116(2) 0.0160(2) 0.00132(19) 0.00038(18) -0.00187(18)
Si3 0.0098(2) 0.0111(2) 0.0114(2) 0.00038(18) 0.00036(18) -0.00278(18)
Si4 0.0099(2) 0.0122(2) 0.0120(2) 0.00182(18) 0.00011(18) -0.00272(18)
Cl2 0.0164(2) 0.0141(2) 0.0202(2) -0.00014(17) 0.00029(17) -0.00746(17)
Si5 0.0177(3) 0.0150(3) 0.0140(3) -0.00219(19) 0.0023(2) -0.0044(2)
C13 0.0259(11) 0.0259(11) 0.0230(11) -0.0060(8) -0.0021(8) -0.0105(9)
C14 0.0288(11) 0.0234(11) 0.0196(10) -0.0046(8) 0.0056(8) -0.0061(9)
C15 0.0308(12) 0.0154(10) 0.0233(11) -0.0030(8) 0.0040(9) 0.0000(8)
C16 0.0200(10) 0.0216(10) 0.0166(9) 0.0022(8) -0.0015(7) -0.0056(8)
C17 0.0205(10) 0.0160(9) 0.0171(9) 0.0018(7) -0.0002(7) -0.0058(8)
Si6 0.0141(2) 0.0154(2) 0.0121(2) 0.00199(19) 0.00046(19) -0.0051(2)
C18 0.0178(10) 0.0231(10) 0.0197(10) 0.0039(8) 0.0019(8) -0.0061(8)
C19 0.0124(9) 0.0139(9) 0.0109(8) -0.0003(7) 0.0005(7) -0.0036(7)
C20 0.0119(9) 0.0188(9) 0.0143(9) -0.0008(7) 0.0019(7) -0.0040(7)
C21 0.0113(9) 0.0189(9) 0.0161(9) 0.0014(7) -0.0004(7) -0.0023(7)
C22 0.0098(8) 0.0130(8) 0.0129(9) 0.0012(7) -0.0001(7) -0.0024(7)
Si7 0.0128(2) 0.0176(3) 0.0134(2) -0.00004(19) -0.00092(19) -0.0058(2)
C23 0.0244(11) 0.0175(10) 0.0235(10) -0.0008(8) -0.0011(8) -0.0072(8)
C24 0.0190(10) 0.0351(12) 0.0233(11) 0.0034(9) -0.0054(8) -0.0130(9)
C25 0.0223(10) 0.0241(10) 0.0189(10) -0.0053(8) 0.0031(8) -0.0091(8)
Si8 0.0147(3) 0.0147(2) 0.0140(2) 0.00332(19) -0.00049(19) -0.0025(2)
C26 0.0241(11) 0.0252(11) 0.0216(10) 0.0073(8) -0.0063(8) -0.0032(9)
C27 0.0200(10) 0.0220(10) 0.0176(10) 0.0009(8) 0.0033(8) -0.0061(8)
C28 0.0243(11) 0.0163(10) 0.0228(10) 0.0047(8) 0.0004(8) -0.0013(8)
C29 0.0235(11) 0.0174(10) 0.0260(11) -0.0011(8) -0.0045(8) -0.0037(8)
C30 0.0201(10) 0.0267(11) 0.0227(10) -0.0026(8) 0.0024(8) -0.0051(8)
Si9 0.0134(2) 0.0167(3) 0.0172(3) -0.0006(2) -0.00193(19) -0.0045(2)
C31 0.0209(10) 0.0269(11) 0.0292(11) -0.0051(9) -0.0057(8) -0.0063(9)
Si10 0.0123(2) 0.0187(3) 0.0181(3) 0.0043(2) -0.0033(2) -0.0024(2)
C32 0.0147(10) 0.0287(11) 0.0298(11) 0.0065(9) -0.0068(8) -0.0037(8)
C33 0.0226(11) 0.0292(11) 0.0201(10) 0.0081(8) -0.0050(8) -0.0031(9)
C34 0.0194(10) 0.0189(10) 0.0325(12) 0.0065(8) -0.0053(8) -0.0013(8)
C35 0.0106(8) 0.0169(9) 0.0145(9) 0.0025(7) -0.0019(7) -0.0036(7)
C36 0.0111(9) 0.0183(9) 0.0187(10) 0.0048(7) -0.0014(7) -0.0050(7)
C37 0.0102(9) 0.0179(9) 0.0166(9) 0.0051(7) 0.0011(7) -0.0013(7)
C38 0.0099(8) 0.0162(9) 0.0138(9) 0.0015(7) 0.0016(7) -0.0018(7)
C39 0.0208(10) 0.0187(10) 0.0224(10) 0.0062(8) -0.0037(8) -0.0039(8)
C40 0.0176(10) 0.0255(11) 0.0182(10) 0.0053(8) -0.0024(8) -0.0021(8)
C41 0.0310(12) 0.0191(10) 0.0225(11) -0.0024(8) 0.0030(9) -0.0021(9)
C42 0.0185(10) 0.0315(12) 0.0239(11) 0.0140(9) 0.0003(8) -0.0049(9)
C43 0.0248(11) 0.0310(12) 0.0194(10) -0.0010(9) 0.0057(8) 0.0027(9)
Si11 0.0178(3) 0.0183(3) 0.0150(3) -0.0018(2) 0.0027(2) -0.0021(2)
C44 0.0256(11) 0.0247(11) 0.0227(11) -0.0087(8) 0.0015(8) -0.0076(9)
N1 0.0146(8) 0.0131(7) 0.0155(8) 0.0030(6) -0.0019(6) -0.0036(6)
C45 0.0143(9) 0.0171(9) 0.0203(10) 0.0038(7) -0.0050(7) -0.0029(7)
C46 0.0158(9) 0.0158(9) 0.0181(9) 0.0031(7) -0.0022(7) -0.0019(7)
C47 0.0188(10) 0.0171(9) 0.0196(10) 0.0013(7) -0.0056(8) -0.0032(8)
C48 0.0184(10) 0.0134(9) 0.0205(10) 0.0037(7) -0.0041(7) -0.0012(7)
C49 0.0183(10) 0.0151(9) 0.0181(9) -0.0002(7) 0.0000(7) -0.0036(7)
C50 0.0475(15) 0.0128(10) 0.0451(14) 0.0030(9) -0.0199(11) -0.0047(10)
N2 0.0314(10) 0.0129(8) 0.0278(9) 0.0007(7) -0.0117(8) -0.0043(7)
C51 0.0384(13) 0.0226(11) 0.0338(12) -0.0003(9) -0.0163(10) -0.0138(10)
Si12 0.0125(2) 0.0193(3) 0.0154(3) 0.0052(2) -0.00044(19) -0.0030(2)

loop_
_atom_type_symbol
_atom_type_description
_atom_type_scat_dispersion_real
_atom_type_scat_dispersion_imag
_atom_type_scat_source
C C 0.0033 0.0016 'International Tables Vol C Tables 4.2.6.8 and 6.1.1.4'
H H 0.0000 0.0000 'International Tables Vol C Tables 4.2.6.8 and 6.1.1.4'
N N 0.0061 0.0033 'International Tables Vol C Tables 4.2.6.8 and 6.1.1.4'
Si Si 0.0817 0.0704 'International Tables Vol C Tables 4.2.6.8 and 6.1.1.4'
Cl Cl 0.1484 0.1585 'International Tables Vol C Tables 4.2.6.8 and 6.1.1.4'

loop_
_geom_angle_atom_site_label_1
_geom_angle_atom_site_label_2
_geom_angle_atom_site_label_3
_geom_angle
_geom_angle_site_symmetry_1
_geom_angle_site_symmetry_3
_geom_angle_publ_flag
C2A C1 C6A 122.5(3) . . ?
C6B C1 C2B 116.0(7) . . ?
C1 C2A C3A 119.8(3) . . ?
C4A C3A C2A 119.8(4) . . ?
C3A C4A C5A 119.4(5) . . ?
C6A C5A C4A 120.1(5) . . ?
C5A C6A C1 118.2(4) . . ?
C3B C2B C1 113.3(10) . . ?
C4B C3B C2B 124.2(15) . . ?
C3B C4B C5B 118.7(14) . . ?
C6B C5B C4B 117.3(11) . . ?
C1 C6B C5B 127.2(11) . . ?
C8 C7 C9 119.6(3) . . ?
C7 C8 C10 120.3(3) . . ?
C11 C9 C7 120.0(3) . . ?
C8 C10 C12 120.0(3) . . ?
C12 C11 C9 120.2(2) . . ?
C11 C12 C10 119.9(3) . . ?
N1 Si1 Cl1 94.96(5) . . ?
N1 Si1 Si2 124.56(5) . . ?
Cl1 Si1 Si2 128.97(3) . . ?
N1 Si1 Si4 130.26(5) . . ?
Cl1 Si1 Si4 116.27(3) . . ?
Si2 Si1 Si4 63.90(2) . . ?
Si1 Si2 Si3 131.10(3) . . ?
Si1 Si2 Si4 59.76(2) . . ?
Si3 Si2 Si4 142.33(3) . . ?
C22 Si3 C19 98.41(7) . . ?
C22 Si3 Cl2 107.48(6) . . ?
C19 Si3 Cl2 108.49(6) . . ?
C22 Si3 Si2 114.45(6) . . ?
C19 Si3 Si2 128.68(6) . . ?
Cl2 Si3 Si2 98.22(2) . . ?
C38 Si4 C35 96.82(8) . . ?
C38 Si4 Si1 128.87(6) . . ?
C35 Si4 Si1 119.78(6) . . ?
C38 Si4 Si2 114.79(6) . . ?
C35 Si4 Si2 141.08(6) . . ?
Si1 Si4 Si2 56.34(2) . . ?
C15 Si5 C13 108.15(10) . . ?
C15 Si5 C14 101.78(9) . . ?
C13 Si5 C14 105.81(9) . . ?
C15 Si5 C19 113.82(8) . . ?
C13 Si5 C19 114.93(8) . . ?
C14 Si5 C19 111.25(8) . . ?
C17 Si6 C16 108.64(9) . . ?
C17 Si6 C18 101.64(9) . . ?
C16 Si6 C18 108.16(9) . . ?
C17 Si6 C19 114.08(8) . . ?
C16 Si6 C19 112.34(8) . . ?
C18 Si6 C19 111.33(8) . . ?
C20 C19 Si6 106.85(11) . . ?
C20 C19 Si5 108.39(11) . . ?
Si6 C19 Si5 107.33(8) . . ?
C20 C19 Si3 101.07(11) . . ?
Si6 C19 Si3 118.48(9) . . ?
Si5 C19 Si3 113.98(9) . . ?
C21 C20 C19 111.38(14) . . ?
C20 C21 C22 110.87(14) . . ?
C21 C22 Si7 109.60(12) . . ?
C21 C22 Si8 108.64(11) . . ?
Si7 C22 Si8 107.05(8) . . ?
C21 C22 Si3 101.13(11) . . ?
Si7 C22 Si3 114.68(9) . . ?
Si8 C22 Si3 115.44(9) . . ?
C23 Si7 C25 105.44(9) . . ?
C23 Si7 C24 102.63(9) . . ?
C25 Si7 C24 108.47(9) . . ?
C23 Si7 C22 115.62(8) . . ?
C25 Si7 C22 112.83(8) . . ?
C24 Si7 C22 111.11(9) . . ?
C28 Si8 C27 107.65(9) . . ?
C28 Si8 C26 102.00(9) . . ?
C27 Si8 C26 107.16(9) . . ?
C28 Si8 C22 113.67(8) . . ?
C27 Si8 C22 113.12(8) . . ?
C26 Si8 C22 112.44(8) . . ?
C30 Si9 C29 104.04(9) . . ?
C30 Si9 C31 112.19(9) . . ?
C29 Si9 C31 103.37(9) . . ?
C30 Si9 C35 112.46(9) . . ?
C29 Si9 C35 114.21(8) . . ?
C31 Si9 C35 110.15(9) . . ?
C34 Si10 C33 104.44(10) . . ?
C34 Si10 C32 103.58(9) . . ?
C33 Si10 C32 106.34(9) . . ?
C34 Si10 C35 116.39(8) . . ?
C33 Si10 C35 115.55(9) . . ?
C32 Si10 C35 109.46(8) . . ?
C36 C35 Si9 110.02(12) . . ?
C36 C35 Si10 107.16(11) . . ?
Si9 C35 Si10 108.00(9) . . ?
C36 C35 Si4 100.13(11) . . ?
Si9 C35 Si4 115.54(9) . . ?
Si10 C35 Si4 115.40(9) . . ?
C37 C36 C35 109.01(14) . . ?
C36 C37 C38 108.49(14) . . ?
C37 C38 Si11 110.36(12) . . ?
C37 C38 Si12 107.79(11) . . ?
Si11 C38 Si12 108.49(9) . . ?
C37 C38 Si4 100.49(11) . . ?
Si11 C38 Si4 115.12(9) . . ?
Si12 C38 Si4 114.12(9) . . ?
C41 Si11 C43 105.11(9) . . ?
C41 Si11 C44 105.66(10) . . ?
C43 Si11 C44 106.59(10) . . ?
C41 Si11 C38 113.17(9) . . ?
C43 Si11 C38 110.26(9) . . ?
C44 Si11 C38 115.34(8) . . ?
C46 N1 C45 116.56(15) . . ?
C46 N1 Si1 120.91(12) . . ?
C45 N1 Si1 122.52(12) . . ?
C48 C45 N1 123.61(17) . . ?
N1 C46 C47 123.39(17) . . ?
C46 C47 C49 120.33(17) . . ?
C45 C48 C49 120.37(17) . . ?
N2 C49 C48 121.64(17) . . ?
N2 C49 C47 122.84(17) . . ?
C48 C49 C47 115.52(16) . . ?
C49 N2 C50 121.16(17) . . ?
C49 N2 C51 120.60(16) . . ?
C50 N2 C51 117.72(16) . . ?
C40 Si12 C39 103.94(9) . . ?
C40 Si12 C42 107.07(9) . . ?
C39 Si12 C42 104.89(9) . . ?
C40 Si12 C38 113.59(9) . . ?
C39 Si12 C38 116.65(8) . . ?
C42 Si12 C38 109.91(8) . . ?

loop_
_geom_bond_atom_site_label_1
_geom_bond_atom_site_label_2
_geom_bond_distance
_geom_bond_site_symmetry_2
_geom_bond_publ_flag
C1 C6B 1.224(13) . ?
C1 C2A 1.323(5) . ?
C1 C6A 1.381(5) . ?
C1 C2B 1.566(12) . ?
C2A C3A 1.383(5) . ?
C3A C4A 1.376(8) . ?
C4A C5A 1.390(8) . ?
C5A C6A 1.375(6) . ?
C2B C3B 1.38(3) . ?
C3B C4B 1.35(2) . ?
C4B C5B 1.403(15) . ?
C5B C6B 1.367(15) . ?
C7 C8 1.365(5) . ?
C7 C9 1.383(4) . ?
C8 C10 1.366(5) . ?
C9 C11 1.372(4) . ?
C10 C12 1.382(4) . ?
C11 C12 1.360(4) . ?
Si1 N1 1.8789(15) . ?
Si1 Cl1 2.1107(6) . ?
Si1 Si2 2.2145(7) . ?
Si1 Si4 2.2986(7) . ?
Si2 Si3 2.3791(7) . ?
Si2 Si4 2.3893(7) . ?
Si3 C22 1.9254(18) . ?
Si3 C19 1.9292(18) . ?
Si3 Cl2 2.1317(6) . ?
Si4 C38 1.9370(18) . ?
Si4 C35 1.9522(18) . ?
Si5 C15 1.872(2) . ?
Si5 C13 1.877(2) . ?
Si5 C14 1.884(2) . ?
Si5 C19 1.9227(18) . ?
C16 Si6 1.8704(19) . ?
C17 Si6 1.8673(19) . ?
Si6 C18 1.8898(19) . ?
Si6 C19 1.9186(18) . ?
C19 C20 1.577(2) . ?
C20 C21 1.533(2) . ?
C21 C22 1.570(2) . ?
C22 Si7 1.9125(18) . ?
C22 Si8 1.9170(18) . ?
Si7 C23 1.8669(19) . ?
Si7 C25 1.8729(19) . ?
Si7 C24 1.8841(19) . ?
Si8 C28 1.872(2) . ?
Si8 C27 1.8746(19) . ?
Si8 C26 1.883(2) . ?
C29 Si9 1.869(2) . ?
C30 Si9 1.861(2) . ?
Si9 C31 1.885(2) . ?
Si9 C35 1.8973(19) . ?
Si10 C34 1.876(2) . ?
Si10 C33 1.877(2) . ?
Si10 C32 1.883(2) . ?
Si10 C35 1.9309(18) . ?
C35 C36 1.570(2) . ?
C36 C37 1.532(3) . ?
C37 C38 1.572(2) . ?
C38 Si11 1.8993(19) . ?
C38 Si12 1.9154(18) . ?
C39 Si12 1.875(2) . ?
C40 Si12 1.8727(19) . ?
C41 Si11 1.875(2) . ?
C42 Si12 1.883(2) . ?
C43 Si11 1.880(2) . ?
Si11 C44 1.882(2) . ?
N1 C46 1.357(2) . ?
N1 C45 1.361(2) . ?
C45 C48 1.354(3) . ?
C46 C47 1.361(3) . ?
C47 C49 1.418(3) . ?
C48 C49 1.417(3) . ?
C49 N2 1.342(2) . ?
C50 N2 1.460(3) . ?
N2 C51 1.462(2) . ?

loop_
_geom_torsion_atom_site_label_1
_geom_torsion_atom_site_label_2
_geom_torsion_atom_site_label_3
_geom_torsion_atom_site_label_4
_geom_torsion
_geom_torsion_site_symmetry_1
_geom_torsion_site_symmetry_2
_geom_torsion_site_symmetry_3
_geom_torsion_site_symmetry_4
_geom_torsion_publ_flag
C6A C1 C2A C3A -5.7(5) . . . . ?
C1 C2A C3A C4A 2.5(6) . . . . ?
C2A C3A C4A C5A 1.2(8) . . . . ?
C3A C4A C5A C6A -2.0(9) . . . . ?
C4A C5A C6A C1 -0.9(8) . . . . ?
C2A C1 C6A C5A 4.9(6) . . . . ?
C6B C1 C2B C3B 16.8(16) . . . . ?
C1 C2B C3B C4B -3(3) . . . . ?
C2B C3B C4B C5B -5(3) . . . . ?
C3B C4B C5B C6B 1.4(19) . . . . ?
C2B C1 C6B C5B -23.0(13) . . . . ?
C4B C5B C6B C1 14.4(16) . . . . ?
C9 C7 C8 C10 0.7(4) . . . . ?
C8 C7 C9 C11 -0.1(4) . . . . ?
C7 C8 C10 C12 -0.8(4) . . . . ?
C7 C9 C11 C12 -0.3(4) . . . . ?
C9 C11 C12 C10 0.2(4) . . . . ?
C8 C10 C12 C11 0.4(4) . . . . ?
Si6 C19 C20 C21 156.99(12) . . . . ?
Si5 C19 C20 C21 -87.63(15) . . . . ?
Si3 C19 C20 C21 32.46(16) . . . . ?
C19 C20 C21 C22 -47.56(19) . . . . ?
C20 C21 C22 Si7 -86.52(15) . . . . ?
C20 C21 C22 Si8 156.83(12) . . . . ?
C20 C21 C22 Si3 34.94(16) . . . . ?
C30 Si9 C35 C36 -169.14(12) . . . . ?
C29 Si9 C35 C36 -50.87(14) . . . . ?
C31 Si9 C35 C36 64.92(14) . . . . ?
C30 Si9 C35 Si10 74.21(11) . . . . ?
C29 Si9 C35 Si10 -167.52(9) . . . . ?
C31 Si9 C35 Si10 -51.73(11) . . . . ?
C30 Si9 C35 Si4 -56.72(12) . . . . ?
C29 Si9 C35 Si4 61.56(12) . . . . ?
C31 Si9 C35 Si4 177.34(10) . . . . ?
Si9 C35 C36 C37 161.87(12) . . . . ?
Si10 C35 C36 C37 -80.95(14) . . . . ?
Si4 C35 C36 C37 39.79(15) . . . . ?
C35 C36 C37 C38 -56.81(18) . . . . ?
C36 C37 C38 Si11 162.70(12) . . . . ?
C36 C37 C38 Si12 -78.98(15) . . . . ?
C36 C37 C38 Si4 40.74(15) . . . . ?
C37 C38 Si11 C41 -52.12(14) . . . . ?
Si12 C38 Si11 C41 -170.01(9) . . . . ?
Si4 C38 Si11 C41 60.74(12) . . . . ?
C37 C38 Si11 C43 65.28(14) . . . . ?
Si12 C38 Si11 C43 -52.61(11) . . . . ?
Si4 C38 Si11 C43 178.14(9) . . . . ?
C37 C38 Si11 C44 -173.95(12) . . . . ?
Si12 C38 Si11 C44 68.16(11) . . . . ?
Si4 C38 Si11 C44 -61.09(12) . . . . ?
Cl1 Si1 N1 C46 -141.69(13) . . . . ?
Si2 Si1 N1 C46 4.05(16) . . . . ?
Si4 Si1 N1 C46 87.34(15) . . . . ?
Cl1 Si1 N1 C45 39.45(14) . . . . ?
Si2 Si1 N1 C45 -174.81(12) . . . . ?
Si4 Si1 N1 C45 -91.52(15) . . . . ?
C46 N1 C45 C48 2.2(3) . . . . ?
Si1 N1 C45 C48 -178.89(15) . . . . ?
C45 N1 C46 C47 -3.1(3) . . . . ?
Si1 N1 C46 C47 177.94(15) . . . . ?
N1 C46 C47 C49 -0.1(3) . . . . ?
N1 C45 C48 C49 1.9(3) . . . . ?
C45 C48 C49 N2 174.37(19) . . . . ?
C45 C48 C49 C47 -5.0(3) . . . . ?
C46 C47 C49 N2 -175.24(19) . . . . ?
C46 C47 C49 C48 4.1(3) . . . . ?
C48 C49 N2 C50 0.6(3) . . . . ?
C47 C49 N2 C50 179.89(19) . . . . ?
C48 C49 N2 C51 -170.89(19) . . . . ?
C47 C49 N2 C51 8.4(3) . . . . ?
